data_7007175
loop_
_publ_author_name
'Westmoreland, Ian'
'Arnold, John'

_publ_section_title
;
 Phenoxytriamine complexes of yttrium: synthesis, structure and use in
 the polymerization of lactide and epsilon-caprolactone.
;
_journal_issue 34
_journal_name_full 'Dalton transactions (Cambridge, England : 2003)'
_journal_page_first 4155
_journal_page_last 4163
_journal_paper_doi 10.1039/b600939e
_journal_year 2006
_chemical_formula_moiety 'C35 H78 N5 O Si4 Y '
_chemical_formula_sum 'C35 H78 N5 O Si4 Y'
_chemical_formula_weight 786.28
_space_group_IT_number 4
_symmetry_cell_setting monoclinic
_symmetry_Int_Tables_number 4
_symmetry_space_group_name_Hall 'P 2yb'
_symmetry_space_group_name_H-M 'P 1 21 1'
_audit_creation_date 'Mon Aug 29 16:26:23 2005'
_audit_creation_method 'by teXsan'
_cell_angle_alpha 90
_cell_angle_beta 101.087(1)
_cell_angle_gamma 90
_cell_formula_units_Z 2
_cell_length_a 10.023(1)
_cell_length_b 18.636(2)
_cell_length_c 12.370(1)
_cell_measurement_reflns_used 2568
_cell_measurement_temperature 113.2
_cell_measurement_theta_max 22.3
_cell_measurement_theta_min 3.2
_cell_volume 2267.5(4)
_computing_cell_refinement 'Bruker-AXS SAINT v6.40'
_computing_data_collection 'Bruker-AXS SMART v5.054'
_computing_data_reduction 'Bruker-AXS SAINT v6.40'
_computing_publication_material teXsan
_computing_structure_refinement teXsan
_computing_structure_solution SIR97
_diffrn_measured_fraction_theta_full 1.0155
_diffrn_measured_fraction_theta_max 1.0155
_diffrn_measurement_device_type 'Bruker SMART 1000'
_diffrn_measurement_method \w-scans
_diffrn_radiation_type 'Mo K\a'
_diffrn_radiation_wavelength 0.7107
_diffrn_reflns_av_R_equivalents 0.030
_diffrn_reflns_limit_h_max 11
_diffrn_reflns_limit_h_min 0
_diffrn_reflns_limit_k_max 21
_diffrn_reflns_limit_k_min -21
_diffrn_reflns_limit_l_max 14
_diffrn_reflns_limit_l_min -14
_diffrn_reflns_number 10290
_diffrn_reflns_theta_full 24.74
_diffrn_reflns_theta_max 24.74
_diffrn_standards_decay_% 0
_diffrn_standards_interval_count 0
_diffrn_standards_interval_time 0
_diffrn_standards_number 0
_exptl_absorpt_coefficient_mu 1.424
_exptl_absorpt_correction_type none
_exptl_crystal_colour colourless
_exptl_crystal_density_diffrn 1.152
_exptl_crystal_density_method 'not measured'
_exptl_crystal_description plates
_exptl_crystal_F_000 852.00
_exptl_crystal_size_max 0.170
_exptl_crystal_size_mid 0.150
_exptl_crystal_size_min 0.100
_refine_diff_density_max 0.50
_refine_diff_density_min -0.46
_refine_ls_abs_structure_details 'Flack A D (1983), Acta Cryst A39 876-881'
_refine_ls_abs_structure_Flack -0.0173(8)
_refine_ls_extinction_method none
_refine_ls_goodness_of_fit_ref 0.686
_refine_ls_hydrogen_treatment constr
_refine_ls_number_parameters 420
_refine_ls_number_reflns 4718
_refine_ls_R_factor_all 0.0624
_refine_ls_R_factor_gt 0.0347
_refine_ls_shift/su_max 0.0232
_refine_ls_structure_factor_coef F
_refine_ls_weighting_details 'w = 1/[\s^2^(Fo) + 0.00022|Fo|^2^]'
_refine_ls_weighting_scheme calc
_refine_ls_wR_factor_all 0.0513
_refine_ls_wR_factor_ref 0.0400
_reflns_number_gt 4718
_reflns_number_total 4070
_reflns_threshold_expression F^2^>3.0\s(F^2^)
_cod_data_source_file b600939e.txt
_cod_data_source_block iw1092y
_cod_original_cell_volume 2267.4(4)
_cod_original_sg_symbol_H-M 'P 21 '
_cod_original_formula_sum 'C35 H78 N5 O Si4 Y '
_cod_database_code 7007175

loop_
_symmetry_equiv_pos_as_xyz
x,y,z
-x,1/2+y,-z

loop_
_atom_site_label
_atom_site_type_symbol
_atom_site_fract_x
_atom_site_fract_y
_atom_site_fract_z
_atom_site_U_iso_or_equiv
_atom_site_adp_type
_atom_site_occupancy
_atom_site_calc_flag
_atom_site_refinement_flags
_atom_site_disorder_assembly
_atom_site_disorder_group
Y(1) Y 0.85565(5) 0.2804 -0.02798(4) 0.0150(1) Uani 1.00 d . . .
Si(1) Si 0.5392(2) 0.34356(8) -0.1574(1) 0.0237(4) Uani 1.00 d . . .
Si(2) Si 0.7971(2) 0.43129(8) -0.1528(1) 0.0216(4) Uani 1.00 d . . .
Si(3) Si 0.7742(2) 0.14156(9) 0.1433(1) 0.0251(4) Uani 1.00 d . . .
Si(4) Si 0.6772(2) 0.13730(9) -0.1021(1) 0.0252(5) Uani 1.00 d . . .
O(1) O 0.8511(3) 0.3427(2) 0.1117(2) 0.0185(10) Uani 1.00 d . . .
N(1) N 1.1045(3) 0.2787(3) 0.0792(3) 0.018(1) Uani 1.00 d . . .
N(2) N 1.2706(4) 0.1761(2) 0.3385(3) 0.021(1) Uani 1.00 d . . .
N(3) N 1.0157(4) 0.2519(2) -0.1633(3) 0.021(1) Uani 1.00 d . . .
N(4) N 0.7097(4) 0.3558(2) -0.1356(3) 0.018(1) Uani 1.00 d . . .
N(5) N 0.7657(4) 0.1758(2) 0.0144(3) 0.021(1) Uani 1.00 d . . .
C(1) C 0.9248(5) 0.3751(3) 0.2003(4) 0.017(1) Uani 1.00 d . . .
C(2) C 1.0643(5) 0.3808(3) 0.2074(4) 0.018(2) Uani 1.00 d . . .
C(3) C 1.1450(5) 0.4134(3) 0.2993(4) 0.018(1) Uani 1.00 d . . .
C(4) C 1.0889(5) 0.4397(3) 0.3848(4) 0.019(1) Uani 1.00 d . . .
C(5) C 0.9482(5) 0.4352(3) 0.3750(4) 0.021(2) Uani 1.00 d . . .
C(6) C 0.8622(5) 0.4028(3) 0.2852(4) 0.018(1) Uani 1.00 d . . .
C(7) C 0.7083(5) 0.3981(3) 0.2793(4) 0.022(2) Uani 1.00 d . . .
C(8) C 0.6643(6) 0.3205(3) 0.2805(5) 0.035(2) Uani 1.00 d . . .
C(9) C 0.6649(6) 0.4354(4) 0.3772(5) 0.043(2) Uani 1.00 d . . .
C(10) C 0.6319(6) 0.4345(4) 0.1739(5) 0.034(2) Uani 1.00 d . . .
C(11) C 1.1753(5) 0.4742(3) 0.4885(4) 0.023(2) Uani 1.00 d . . .
C(12) C 1.1365(6) 0.5520(3) 0.4965(4) 0.039(2) Uani 1.00 d . . .
C(13) C 1.1481(6) 0.4339(3) 0.5898(4) 0.035(2) Uani 1.00 d . . .
C(14) C 1.3269(6) 0.4696(3) 0.4877(4) 0.035(2) Uani 1.00 d . . .
C(15) C 1.1305(5) 0.3562(3) 0.1138(4) 0.0166 Uani 1.00 d . . .
C(16) C 1.1183(5) 0.2303(3) 0.1772(4) 0.019(2) Uani 1.00 d . . .
C(17) C 1.2543(5) 0.2329(3) 0.2561(4) 0.022(2) Uani 1.00 d . . .
C(18) C 1.1551(6) 0.1683(3) 0.3935(4) 0.028(2) Uani 1.00 d . . .
C(19) C 1.1183(6) 0.2319(3) 0.4576(4) 0.037(2) Uani 1.00 d . . .
C(20) C 1.4008(6) 0.1878(3) 0.4155(4) 0.035(2) Uani 1.00 d . . .
C(21) C 1.4356(7) 0.1287(3) 0.5013(5) 0.051(2) Uani 1.00 d . . .
C(22) C 1.1987(5) 0.2571(3) 0.0071(4) 0.023(2) Uani 1.00 d . . .
C(23) C 1.1511(5) 0.2794(4) -0.1109(4) 0.026(1) Uani 1.00 d . . .
C(24) C 1.0136(5) 0.1720(3) -0.1695(4) 0.028(2) Uani 1.00 d . . .
C(25) C 1.1131(6) 0.1357(3) -0.2303(5) 0.038(2) Uani 1.00 d . . .
C(26) C 0.9867(5) 0.2841(3) -0.2756(3) 0.028(1) Uani 1.00 d . . .
C(27) C 0.8524(6) 0.2633(3) -0.3473(4) 0.030(2) Uani 1.00 d . . .
C(28) C 0.7733(6) 0.4626(3) -0.2983(4) 0.034(2) Uani 1.00 d . . .
C(29) C 0.7746(6) 0.5092(3) -0.0647(5) 0.036(2) Uani 1.00 d . . .
C(30) C 0.4411(6) 0.4257(3) -0.1406(5) 0.031(2) Uani 1.00 d . . .
C(31) C 0.4683(6) 0.3048(3) -0.2962(5) 0.035(2) Uani 1.00 d . . .
C(32) C 0.4910(6) 0.1296(3) -0.1132(5) 0.037(2) Uani 1.00 d . . .
C(33) C 0.7375(6) 0.0468(3) -0.1362(5) 0.043(2) Uani 1.00 d . . .
C(34) C 0.6048(6) 0.1283(3) 0.1803(5) 0.033(2) Uani 1.00 d . . .
C(35) C 0.8697(6) 0.0556(3) 0.1621(5) 0.039(2) Uani 1.00 d . . .
H(1) H 0.9088 0.4510 0.4327 0.0253 Uiso 1.00 calc . . .
H(2) H 1.2405 0.4142 0.3036 0.0221 Uiso 1.00 calc . . .
H(3) H 1.0567 0.2663 -0.3126 0.0335 Uiso 1.00 calc . . .
H(4) H 0.9874 0.3313 -0.2678 0.0335 Uiso 1.00 calc . . .
H(5) H 0.9248 0.1543 -0.2041 0.0318 Uiso 1.00 calc . . .
H(6) H 1.0324 0.1507 -0.0958 0.0318 Uiso 1.00 calc . . .
H(7) H 1.1491 0.3275 -0.1126 0.0315 Uiso 1.00 calc . . .
H(8) H 1.2167 0.2599 -0.1518 0.0315 Uiso 1.00 calc . . .
H(9) H 1.2071 0.2030 0.0089 0.0292 Uiso 1.00 calc . . .
H(10) H 1.2852 0.2748 0.0339 0.0292 Uiso 1.00 calc . . .
H(11) H 1.1018 0.1792 0.1506 0.0279 Uiso 1.00 calc . . .
H(12) H 1.0480 0.2401 0.2163 0.0279 Uiso 1.00 calc . . .
H(13) H 1.3251 0.2253 0.2154 0.0251 Uiso 1.00 calc . . .
H(14) H 1.2627 0.2745 0.2938 0.0251 Uiso 1.00 calc . . .
H(15) H 1.0983 0.3829 0.0529 0.0228 Uiso 1.00 calc . . .
H(16) H 1.2264 0.3602 0.1375 0.0228 Uiso 1.00 calc . . .
H(17) H 1.1749 0.1260 0.4441 0.0357 Uiso 1.00 calc . . .
H(18) H 1.0774 0.1532 0.3392 0.0357 Uiso 1.00 calc . . .
H(19) H 1.3953 0.2283 0.4532 0.0421 Uiso 1.00 calc . . .
H(20) H 1.4714 0.1869 0.3748 0.0421 Uiso 1.00 calc . . .
H(21) H 1.5213 0.1358 0.5477 0.0618 Uiso 1.00 calc . . .
H(22) H 1.4417 0.0807 0.4658 0.0618 Uiso 1.00 calc . . .
H(23) H 1.3678 0.1228 0.5451 0.0618 Uiso 1.00 calc . . .
H(24) H 1.0416 0.2169 0.4883 0.0459 Uiso 1.00 calc . . .
H(25) H 1.0971 0.2680 0.4084 0.0459 Uiso 1.00 calc . . .
H(26) H 1.1930 0.2403 0.5137 0.0459 Uiso 1.00 calc . . .
H(27) H 1.3772 0.4861 0.5536 0.0435 Uiso 1.00 calc . . .
H(28) H 1.3463 0.4915 0.4260 0.0435 Uiso 1.00 calc . . .
H(29) H 1.3521 0.4170 0.4827 0.0435 Uiso 1.00 calc . . .
H(30) H 1.1978 0.4521 0.6536 0.0447 Uiso 1.00 calc . . .
H(31) H 1.1725 0.3821 0.5848 0.0447 Uiso 1.00 calc . . .
H(32) H 1.0526 0.4337 0.5907 0.0447 Uiso 1.00 calc . . .
H(33) H 1.0427 0.5520 0.4981 0.0439 Uiso 1.00 calc . . .
H(34) H 1.1551 0.5734 0.4339 0.0439 Uiso 1.00 calc . . .
H(35) H 1.1885 0.5686 0.5614 0.0439 Uiso 1.00 calc . . .
H(36) H 0.5709 0.4293 0.3702 0.0508 Uiso 1.00 calc . . .
H(37) H 0.6947 0.4806 0.3803 0.0508 Uiso 1.00 calc . . .
H(38) H 0.7087 0.4084 0.4440 0.0508 Uiso 1.00 calc . . .
H(39) H 0.7089 0.2959 0.3473 0.0432 Uiso 1.00 calc . . .
H(40) H 0.6900 0.2930 0.2199 0.0432 Uiso 1.00 calc . . .
H(41) H 0.5698 0.3158 0.2747 0.0432 Uiso 1.00 calc . . .
H(42) H 0.5376 0.4288 0.1711 0.0397 Uiso 1.00 calc . . .
H(43) H 0.6536 0.4080 0.1102 0.0397 Uiso 1.00 calc . . .
H(44) H 0.6596 0.4803 0.1728 0.0397 Uiso 1.00 calc . . .
H(45) H 0.6832 0.5190 -0.0772 0.0428 Uiso 1.00 calc . . .
H(46) H 0.8294 0.5445 -0.0817 0.0428 Uiso 1.00 calc . . .
H(47) H 0.8051 0.4924 0.0105 0.0428 Uiso 1.00 calc . . .
H(48) H 0.3470 0.4106 -0.1551 0.0354 Uiso 1.00 calc . . .
H(49) H 0.4577 0.4569 -0.1935 0.0354 Uiso 1.00 calc . . .
H(50) H 0.4682 0.4401 -0.0694 0.0354 Uiso 1.00 calc . . .
H(51) H 0.6800 0.4689 -0.3242 0.0413 Uiso 1.00 calc . . .
H(52) H 0.8032 0.4228 -0.3411 0.0413 Uiso 1.00 calc . . .
H(53) H 0.8250 0.5016 -0.3009 0.0413 Uiso 1.00 calc . . .
H(54) H 0.5080 0.2557 -0.3025 0.0426 Uiso 1.00 calc . . .
H(55) H 0.4873 0.3323 -0.3519 0.0426 Uiso 1.00 calc . . .
H(56) H 0.3722 0.2960 -0.3039 0.0426 Uiso 1.00 calc . . .
H(57) H 1.2029 0.1464 -0.1987 0.0464 Uiso 1.00 calc . . .
H(58) H 1.0930 0.1467 -0.3057 0.0464 Uiso 1.00 calc . . .
H(59) H 1.1044 0.0818 -0.2259 0.0464 Uiso 1.00 calc . . .
H(60) H 0.8316 0.0450 -0.1338 0.0531 Uiso 1.00 calc . . .
H(61) H 0.6912 0.0305 -0.2083 0.0531 Uiso 1.00 calc . . .
H(62) H 0.7163 0.0098 -0.0846 0.0531 Uiso 1.00 calc . . .
H(63) H 0.4725 0.0920 -0.0619 0.0449 Uiso 1.00 calc . . .
H(64) H 0.4507 0.1128 -0.1855 0.0449 Uiso 1.00 calc . . .
H(65) H 0.4561 0.1720 -0.0967 0.0449 Uiso 1.00 calc . . .
H(66) H 0.8494 0.2094 -0.3583 0.0377 Uiso 1.00 calc . . .
H(67) H 0.8423 0.2834 -0.4164 0.0377 Uiso 1.00 calc . . .
H(68) H 0.7796 0.2737 -0.3121 0.0377 Uiso 1.00 calc . . .
H(69) H 0.9594 0.0595 0.1512 0.0504 Uiso 1.00 calc . . .
H(70) H 0.8250 0.0179 0.1106 0.0504 Uiso 1.00 calc . . .
H(71) H 0.8719 0.0347 0.2350 0.0504 Uiso 1.00 calc . . .
H(72) H 0.6174 0.1058 0.2546 0.0388 Uiso 1.00 calc . . .
H(73) H 0.5519 0.0934 0.1318 0.0388 Uiso 1.00 calc . . .
H(74) H 0.5597 0.1703 0.1808 0.0388 Uiso 1.00 calc . . .
H(75) H 0.508(4) 0.290(3) -0.086(3) 0.0346 Uiso 1.00 calc . . .
H(76) H 0.941(5) 0.411(3) -0.115(4) 0.0346 Uiso 1.00 calc . . .
H(77) H 0.697(5) 0.191(3) -0.186(4) 0.0303 Uiso 1.00 calc . . .
H(78) H 0.846(5) 0.187(3) 0.219(4) 0.0299 Uiso 1.00 calc . . .

loop_
_atom_site_aniso_label
_atom_site_aniso_U_11
_atom_site_aniso_U_22
_atom_site_aniso_U_33
_atom_site_aniso_U_12
_atom_site_aniso_U_13
_atom_site_aniso_U_23
Y(1) 0.0151(3) 0.0152(2) 0.0148(2) -0.0007(3) 0.0033(2) -0.0005(3)
Si(1) 0.0228(9) 0.0196(9) 0.0256(9) 0.0005(7) -0.0030(7) 0.0010(6)
Si(2) 0.0230(9) 0.0195(8) 0.0217(8) 0.0017(7) 0.0033(6) 0.0015(6)
Si(3) 0.0208(9) 0.0261(9) 0.0296(9) -0.0005(7) 0.0080(7) 0.0038(7)
Si(4) 0.0215(9) 0.0206(9) 0.0332(9) -0.0001(7) 0.0043(7) -0.0022(7)
O(1) 0.017(2) 0.019(2) 0.018(2) 0.001(2) 0.001(2) -0.007(1)
N(1) 0.016(2) 0.026(2) 0.014(2) 0.003(3) 0.005(2) 0.000(2)
N(2) 0.019(3) 0.021(2) 0.022(2) 0.002(2) 0.001(2) -0.000(2)
N(3) 0.019(3) 0.025(2) 0.017(2) -0.002(2) -0.002(2) -0.001(2)
N(4) 0.022(3) 0.014(2) 0.018(2) 0.009(2) -0.001(2) 0.001(2)
N(5) 0.018(3) 0.015(2) 0.032(3) 0.000(2) 0.007(2) -0.006(2)
C(1) 0.016(3) 0.016(3) 0.019(3) 0.001(2) 0.001(2) 0.000(2)
C(2) 0.022(3) 0.016(3) 0.017(3) -0.003(2) 0.006(2) 0.002(2)
C(3) 0.018(3) 0.014(3) 0.020(3) -0.002(2) 0.000(2) 0.002(2)
C(4) 0.025(3) 0.013(3) 0.020(3) -0.002(2) 0.003(2) 0.002(2)
C(5) 0.028(3) 0.019(3) 0.017(3) 0.001(2) 0.003(2) -0.001(2)
C(6) 0.018(3) 0.019(3) 0.017(3) 0.002(2) 0.002(2) 0.000(2)
C(7) 0.020(3) 0.023(3) 0.023(3) 0.002(2) 0.006(2) -0.005(2)
C(8) 0.025(4) 0.042(4) 0.042(4) 0.001(3) 0.015(3) 0.002(3)
C(9) 0.024(4) 0.069(5) 0.039(4) 0.001(3) 0.015(3) -0.023(3)
C(10) 0.021(4) 0.041(4) 0.037(4) 0.013(3) -0.001(3) -0.001(3)
C(11) 0.021(3) 0.023(3) 0.023(3) -0.003(2) 0.000(2) -0.001(2)
C(12) 0.050(4) 0.027(3) 0.033(4) -0.002(3) -0.006(3) -0.009(2)
C(13) 0.036(4) 0.043(4) 0.022(3) -0.001(3) -0.001(3) -0.004(3)
C(14) 0.030(4) 0.049(4) 0.021(3) -0.012(3) -0.004(3) -0.005(3)
C(15) 0.0111 0.0231 0.0157 -0.0025 0.0027 0.0034
C(16) 0.021(3) 0.020(3) 0.018(3) -0.001(2) 0.006(2) -0.000(2)
C(17) 0.018(3) 0.024(3) 0.023(3) 0.008(2) 0.002(2) -0.000(2)
C(18) 0.036(4) 0.023(3) 0.024(3) -0.000(3) 0.005(3) 0.005(2)
C(19) 0.038(4) 0.052(4) 0.025(3) 0.006(3) 0.013(3) 0.002(3)
C(20) 0.039(4) 0.033(4) 0.030(3) 0.010(3) 0.002(3) -0.005(3)
C(21) 0.050(5) 0.040(4) 0.052(4) 0.008(3) -0.018(3) 0.010(3)
C(22) 0.021(3) 0.028(3) 0.021(3) -0.000(2) 0.005(2) -0.010(2)
C(23) 0.024(3) 0.031(3) 0.025(3) -0.003(3) 0.011(2) -0.008(3)
C(24) 0.020(3) 0.034(4) 0.031(3) 0.002(3) 0.004(3) -0.007(2)
C(25) 0.028(4) 0.041(4) 0.045(4) 0.006(3) 0.003(3) -0.016(3)
C(26) 0.042(3) 0.026(3) 0.019(2) 0.008(4) 0.014(2) -0.003(3)
C(27) 0.035(4) 0.036(4) 0.021(3) 0.007(3) 0.006(2) 0.002(2)
C(28) 0.042(4) 0.028(3) 0.030(3) -0.008(3) 0.000(3) 0.008(2)
C(29) 0.034(4) 0.019(3) 0.054(4) -0.006(3) 0.007(3) 0.002(3)
C(30) 0.021(4) 0.031(3) 0.040(4) 0.002(3) 0.002(3) -0.001(3)
C(31) 0.030(4) 0.034(4) 0.038(4) 0.002(3) -0.005(3) -0.008(2)
C(32) 0.030(4) 0.027(3) 0.050(4) -0.003(3) -0.004(3) -0.010(3)
C(33) 0.044(4) 0.029(4) 0.056(4) 0.002(3) 0.010(3) -0.016(3)
C(34) 0.032(4) 0.031(4) 0.041(4) -0.004(3) 0.021(3) -0.002(3)
C(35) 0.031(4) 0.039(4) 0.049(4) 0.004(3) 0.017(3) 0.024(3)

loop_
_atom_type_symbol
_atom_type_description
_atom_type_scat_dispersion_real
_atom_type_scat_dispersion_imag
_atom_type_scat_source
C C 0.003 0.002
;International Tables for Crystallography
(1992, Vol. C, Tables 4.2.6.8 and 6.1.1.1)
;
H H 0.000 0.000
;International Tables for Crystallography
(1992, Vol. C, Table 6.1.1.2)
;
N N 0.006 0.003
;International Tables for Crystallography
(1992, Vol. C, Tables 4.2.6.8 and 6.1.1.1)
;
Si Si 0.082 0.070
;International Tables for Crystallography
(1992, Vol. C, Tables 4.2.6.8 and 6.1.1.1)
;
Y Y -2.796 3.567
;International Tables for Crystallography
(1992, Vol. C, Tables 4.2.6.8 and 6.1.1.1)
;
O O 0.011 0.006
;International Tables for Crystallography
(1992, Vol. C, Tables 4.2.6.8 and 6.1.1.1)
;

loop_
_geom_angle_atom_site_label_1
_geom_angle_atom_site_label_2
_geom_angle_atom_site_label_3
_geom_angle
_geom_angle_site_symmetry_1
_geom_angle_site_symmetry_2
_geom_angle_site_symmetry_3
_geom_angle_publ_flag
Si(2) Y(1) Si(4) 123.01(4) . . . ?
Si(2) Y(1) O(1) 83.07(9) . . . ?
Si(2) Y(1) N(1) 109.0(1) . . . ?
Si(2) Y(1) N(3) 86.98(9) . . . ?
Si(2) Y(1) N(4) 30.2(1) . . . ?
Si(2) Y(1) N(5) 145.8(1) . . . ?
Si(4) Y(1) O(1) 126.31(10) . . . ?
Si(4) Y(1) N(1) 124.0(1) . . . ?
Si(4) Y(1) N(3) 91.46(9) . . . ?
Si(4) Y(1) N(4) 94.9(1) . . . ?
Si(4) Y(1) N(5) 29.6(1) . . . ?
O(1) Y(1) N(1) 75.8(1) . . . ?
O(1) Y(1) N(3) 139.8(1) . . . ?
O(1) Y(1) N(4) 91.5(1) . . . ?
O(1) Y(1) N(5) 102.4(1) . . . ?
N(1) Y(1) N(3) 70.9(1) . . . ?
N(1) Y(1) N(4) 139.2(2) . . . ?
N(1) Y(1) N(5) 105.1(1) . . . ?
N(3) Y(1) N(4) 99.1(1) . . . ?
N(3) Y(1) N(5) 107.4(1) . . . ?
N(4) Y(1) N(5) 115.6(2) . . . ?
N(4) Si(1) C(30) 114.4(2) . . . ?
N(4) Si(1) C(31) 113.0(2) . . . ?
C(30) Si(1) C(31) 107.8(3) . . . ?
Y(1) Si(2) N(4) 42.4(1) . . . ?
Y(1) Si(2) C(28) 135.8(2) . . . ?
Y(1) Si(2) C(29) 115.8(2) . . . ?
N(4) Si(2) C(28) 114.1(2) . . . ?
N(4) Si(2) C(29) 116.9(2) . . . ?
C(28) Si(2) C(29) 108.4(3) . . . ?
N(5) Si(3) C(34) 113.4(2) . . . ?
N(5) Si(3) C(35) 111.8(2) . . . ?
C(34) Si(3) C(35) 109.1(3) . . . ?
Y(1) Si(4) N(5) 40.8(1) . . . ?
Y(1) Si(4) C(32) 125.3(2) . . . ?
Y(1) Si(4) C(33) 128.4(2) . . . ?
N(5) Si(4) C(32) 116.8(3) . . . ?
N(5) Si(4) C(33) 115.7(2) . . . ?
C(32) Si(4) C(33) 106.2(3) . . . ?
Y(1) O(1) C(1) 146.0(3) . . . ?
Y(1) N(1) C(15) 103.3(3) . . . ?
Y(1) N(1) C(16) 110.6(3) . . . ?
Y(1) N(1) C(22) 111.1(3) . . . ?
C(15) N(1) C(16) 111.2(3) . . . ?
C(15) N(1) C(22) 109.6(4) . . . ?
C(16) N(1) C(22) 110.9(4) . . . ?
C(17) N(2) C(18) 114.0(4) . . . ?
C(17) N(2) C(20) 108.1(4) . . . ?
C(18) N(2) C(20) 113.4(4) . . . ?
Y(1) N(3) C(23) 106.0(3) . . . ?
Y(1) N(3) C(24) 103.5(3) . . . ?
Y(1) N(3) C(26) 119.1(3) . . . ?
C(23) N(3) C(24) 111.8(4) . . . ?
C(23) N(3) C(26) 105.6(4) . . . ?
C(24) N(3) C(26) 110.8(4) . . . ?
Y(1) N(4) Si(1) 121.8(2) . . . ?
Y(1) N(4) Si(2) 107.4(2) . . . ?
Si(1) N(4) Si(2) 128.5(2) . . . ?
Y(1) N(5) Si(3) 126.3(2) . . . ?
Y(1) N(5) Si(4) 109.6(2) . . . ?
Si(3) N(5) Si(4) 124.0(2) . . . ?
O(1) C(1) C(2) 118.5(4) . . . ?
O(1) C(1) C(6) 121.0(4) . . . ?
C(2) C(1) C(6) 120.5(4) . . . ?
C(1) C(2) C(3) 120.1(5) . . . ?
C(1) C(2) C(15) 120.9(4) . . . ?
C(3) C(2) C(15) 118.9(5) . . . ?
C(2) C(3) C(4) 121.3(5) . . . ?
C(3) C(4) C(5) 117.8(4) . . . ?
C(3) C(4) C(11) 122.7(5) . . . ?
C(5) C(4) C(11) 119.6(5) . . . ?
C(4) C(5) C(6) 123.4(5) . . . ?
C(1) C(6) C(5) 116.8(5) . . . ?
C(1) C(6) C(7) 121.9(4) . . . ?
C(5) C(6) C(7) 121.4(5) . . . ?
C(6) C(7) C(8) 110.3(4) . . . ?
C(6) C(7) C(9) 111.9(4) . . . ?
C(6) C(7) C(10) 110.3(5) . . . ?
C(8) C(7) C(9) 107.4(5) . . . ?
C(8) C(7) C(10) 109.3(4) . . . ?
C(9) C(7) C(10) 107.5(5) . . . ?
C(4) C(11) C(12) 110.2(4) . . . ?
C(4) C(11) C(13) 108.4(4) . . . ?
C(4) C(11) C(14) 111.8(4) . . . ?
C(12) C(11) C(13) 109.3(5) . . . ?
C(12) C(11) C(14) 109.0(5) . . . ?
C(13) C(11) C(14) 108.2(4) . . . ?
N(1) C(15) C(2) 115.3(4) . . . ?
N(1) C(16) C(17) 115.7(4) . . . ?
N(2) C(17) C(16) 113.1(4) . . . ?
N(2) C(18) C(19) 117.6(5) . . . ?
N(2) C(20) C(21) 113.5(5) . . . ?
N(1) C(22) C(23) 113.1(4) . . . ?
N(3) C(23) C(22) 115.1(4) . . . ?
N(3) C(24) C(25) 117.8(5) . . . ?
N(3) C(26) C(27) 115.9(5) . . . ?
N(4) Si(1) H(75) 109(1) . . . no
C(30) Si(1) H(75) 109(1) . . . no
C(31) Si(1) H(75) 102(1) . . . no
Y(1) Si(2) H(76) 62(1) . . . no
N(4) Si(2) H(76) 103(1) . . . no
C(28) Si(2) H(76) 108(1) . . . no
C(29) Si(2) H(76) 104(1) . . . no
N(5) Si(3) H(78) 109(2) . . . no
C(34) Si(3) H(78) 107(2) . . . no
C(35) Si(3) H(78) 105(1) . . . no
Y(1) Si(4) H(77) 60(1) . . . no
N(5) Si(4) H(77) 100(1) . . . no
C(32) Si(4) H(77) 105(1) . . . no
C(33) Si(4) H(77) 110(1) . . . no
C(2) C(3) H(2) 118.132 . . . no
C(4) C(3) H(2) 120.424 . . . no
C(4) C(5) H(1) 119.155 . . . no
C(6) C(5) H(1) 117.249 . . . no
C(7) C(8) H(39) 111.837 . . . no
C(7) C(8) H(40) 111.852 . . . no
C(7) C(8) H(41) 112.361 . . . no
H(39) C(8) H(40) 104.732 . . . no
H(39) C(8) H(41) 108.186 . . . no
H(40) C(8) H(41) 107.471 . . . no
C(7) C(9) H(36) 107.854 . . . no
C(7) C(9) H(37) 108.623 . . . no
C(7) C(9) H(38) 106.265 . . . no
H(36) C(9) H(37) 116.154 . . . no
H(36) C(9) H(38) 106.844 . . . no
H(37) C(9) H(38) 110.632 . . . no
C(7) C(10) H(42) 108.278 . . . no
C(7) C(10) H(43) 107.849 . . . no
C(7) C(10) H(44) 109.062 . . . no
H(42) C(10) H(43) 106.624 . . . no
H(42) C(10) H(44) 114.440 . . . no
H(43) C(10) H(44) 110.366 . . . no
C(11) C(12) H(33) 105.694 . . . no
C(11) C(12) H(34) 105.330 . . . no
C(11) C(12) H(35) 105.648 . . . no
H(33) C(12) H(34) 112.420 . . . no
H(33) C(12) H(35) 112.352 . . . no
H(34) C(12) H(35) 114.481 . . . no
C(11) C(13) H(30) 111.753 . . . no
C(11) C(13) H(31) 109.847 . . . no
C(11) C(13) H(32) 110.211 . . . no
H(30) C(13) H(31) 108.268 . . . no
H(30) C(13) H(32) 111.817 . . . no
H(31) C(13) H(32) 104.680 . . . no
C(11) C(14) H(27) 110.519 . . . no
C(11) C(14) H(28) 110.524 . . . no
C(11) C(14) H(29) 108.345 . . . no
H(27) C(14) H(28) 114.639 . . . no
H(27) C(14) H(29) 105.978 . . . no
H(28) C(14) H(29) 106.479 . . . no
N(1) C(15) H(15) 105.819 . . . no
N(1) C(15) H(16) 105.695 . . . no
C(2) C(15) H(15) 109.307 . . . no
C(2) C(15) H(16) 107.809 . . . no
H(15) C(15) H(16) 112.992 . . . no
N(1) C(16) H(11) 108.687 . . . no
N(1) C(16) H(12) 109.664 . . . no
C(17) C(16) H(11) 108.072 . . . no
C(17) C(16) H(12) 109.262 . . . no
H(11) C(16) H(12) 104.895 . . . no
N(2) C(17) H(13) 105.413 . . . no
N(2) C(17) H(14) 105.993 . . . no
C(16) C(17) H(13) 108.840 . . . no
C(16) C(17) H(14) 110.159 . . . no
H(13) C(17) H(14) 113.271 . . . no
N(2) C(18) H(17) 106.889 . . . no
N(2) C(18) H(18) 108.129 . . . no
C(19) C(18) H(17) 109.079 . . . no
C(19) C(18) H(18) 110.351 . . . no
H(17) C(18) H(18) 103.909 . . . no
C(18) C(19) H(24) 105.927 . . . no
C(18) C(19) H(25) 106.200 . . . no
C(18) C(19) H(26) 106.318 . . . no
H(24) C(19) H(25) 112.309 . . . no
H(24) C(19) H(26) 110.138 . . . no
H(25) C(19) H(26) 115.255 . . . no
N(2) C(20) H(19) 108.956 . . . no
N(2) C(20) H(20) 108.289 . . . no
C(21) C(20) H(19) 105.985 . . . no
C(21) C(20) H(20) 105.312 . . . no
H(19) C(20) H(20) 114.934 . . . no
C(20) C(21) H(21) 112.373 . . . no
C(20) C(21) H(22) 111.407 . . . no
C(20) C(21) H(23) 112.758 . . . no
H(21) C(21) H(22) 105.401 . . . no
H(21) C(21) H(23) 109.516 . . . no
H(22) C(21) H(23) 104.876 . . . no
N(1) C(22) H(9) 108.567 . . . no
N(1) C(22) H(10) 110.538 . . . no
C(23) C(22) H(9) 107.789 . . . no
C(23) C(22) H(10) 110.452 . . . no
H(9) C(22) H(10) 106.138 . . . no
N(3) C(23) H(7) 108.735 . . . no
N(3) C(23) H(8) 107.309 . . . no
C(22) C(23) H(7) 107.448 . . . no
C(22) C(23) H(8) 106.398 . . . no
H(7) C(23) H(8) 111.959 . . . no
N(3) C(24) H(5) 111.538 . . . no
N(3) C(24) H(6) 111.055 . . . no
C(25) C(24) H(5) 105.324 . . . no
C(25) C(24) H(6) 104.626 . . . no
H(5) C(24) H(6) 105.585 . . . no
C(24) C(25) H(57) 111.708 . . . no
C(24) C(25) H(58) 110.987 . . . no
C(24) C(25) H(59) 110.154 . . . no
H(57) C(25) H(58) 112.105 . . . no
H(57) C(25) H(59) 106.060 . . . no
H(58) C(25) H(59) 105.520 . . . no
N(3) C(26) H(3) 105.904 . . . no
N(3) C(26) H(4) 107.538 . . . no
C(27) C(26) H(3) 106.294 . . . no
C(27) C(26) H(4) 107.806 . . . no
H(3) C(26) H(4) 113.618 . . . no
C(26) C(27) H(66) 109.371 . . . no
C(26) C(27) H(67) 111.531 . . . no
C(26) C(27) H(68) 110.993 . . . no
H(66) C(27) H(67) 106.489 . . . no
H(66) C(27) H(68) 105.059 . . . no
H(67) C(27) H(68) 113.038 . . . no
Si(2) C(28) H(51) 107.701 . . . no
Si(2) C(28) H(52) 106.674 . . . no
Si(2) C(28) H(53) 108.718 . . . no
H(51) C(28) H(52) 107.190 . . . no
H(51) C(28) H(53) 115.692 . . . no
H(52) C(28) H(53) 110.469 . . . no
Si(2) C(29) H(45) 106.710 . . . no
Si(2) C(29) H(46) 106.485 . . . no
Si(2) C(29) H(47) 104.992 . . . no
H(45) C(29) H(46) 116.489 . . . no
H(45) C(29) H(47) 110.191 . . . no
H(46) C(29) H(47) 111.164 . . . no
Si(1) C(30) H(48) 105.020 . . . no
Si(1) C(30) H(49) 105.811 . . . no
Si(1) C(30) H(50) 106.592 . . . no
H(48) C(30) H(49) 110.956 . . . no
H(48) C(30) H(50) 111.304 . . . no
H(49) C(30) H(50) 116.275 . . . no
Si(1) C(31) H(54) 109.646 . . . no
Si(1) C(31) H(55) 112.314 . . . no
Si(1) C(31) H(56) 110.656 . . . no
H(54) C(31) H(55) 108.040 . . . no
H(54) C(31) H(56) 103.887 . . . no
H(55) C(31) H(56) 111.910 . . . no
Si(4) C(32) H(63) 108.627 . . . no
Si(4) C(32) H(64) 109.402 . . . no
Si(4) C(32) H(65) 110.189 . . . no
H(63) C(32) H(64) 105.608 . . . no
H(63) C(32) H(65) 110.256 . . . no
H(64) C(32) H(65) 112.598 . . . no
Si(4) C(33) H(60) 113.092 . . . no
Si(4) C(33) H(61) 111.784 . . . no
Si(4) C(33) H(62) 111.400 . . . no
H(60) C(33) H(61) 108.503 . . . no
H(60) C(33) H(62) 107.072 . . . no
H(61) C(33) H(62) 104.522 . . . no
Si(3) C(34) H(72) 108.860 . . . no
Si(3) C(34) H(73) 110.668 . . . no
Si(3) C(34) H(74) 111.523 . . . no
H(72) C(34) H(73) 104.308 . . . no
H(72) C(34) H(74) 109.454 . . . no
H(73) C(34) H(74) 111.743 . . . no
Si(3) C(35) H(69) 113.695 . . . no
Si(3) C(35) H(70) 111.847 . . . no
Si(3) C(35) H(71) 112.254 . . . no
H(69) C(35) H(70) 106.674 . . . no
H(69) C(35) H(71) 108.124 . . . no
H(70) C(35) H(71) 103.602 . . . no

loop_
_geom_bond_atom_site_label_1
_geom_bond_atom_site_label_2
_geom_bond_distance
_geom_bond_site_symmetry_1
_geom_bond_site_symmetry_2
_geom_bond_publ_flag
Y(1) Si(2) 3.208(2) . . yes
Y(1) Si(4) 3.243(2) . . yes
Y(1) O(1) 2.090(3) . . yes
Y(1) N(1) 2.590(3) . . yes
Y(1) N(3) 2.587(4) . . yes
Y(1) N(4) 2.267(4) . . yes
Y(1) N(5) 2.250(4) . . yes
Si(1) N(4) 1.694(4) . . yes
Si(1) C(30) 1.852(6) . . yes
Si(1) C(31) 1.872(5) . . yes
Si(2) N(4) 1.692(4) . . yes
Si(2) C(28) 1.863(5) . . yes
Si(2) C(29) 1.855(6) . . yes
Si(3) N(5) 1.705(4) . . yes
Si(3) C(34) 1.859(6) . . yes
Si(3) C(35) 1.857(6) . . yes
Si(4) N(5) 1.699(4) . . yes
Si(4) C(32) 1.850(7) . . yes
Si(4) C(33) 1.866(6) . . yes
O(1) C(1) 1.341(5) . . yes
N(1) C(15) 1.516(7) . . yes
N(1) C(16) 1.496(6) . . yes
N(1) C(22) 1.474(6) . . yes
N(2) C(17) 1.456(6) . . yes
N(2) C(18) 1.458(7) . . yes
N(2) C(20) 1.477(6) . . yes
N(3) C(23) 1.478(6) . . yes
N(3) C(24) 1.491(6) . . yes
N(3) C(26) 1.490(6) . . yes
C(1) C(2) 1.388(7) . . yes
C(1) C(6) 1.421(7) . . yes
C(2) C(3) 1.401(6) . . yes
C(2) C(15) 1.512(7) . . yes
C(3) C(4) 1.379(7) . . yes
C(4) C(5) 1.395(7) . . yes
C(4) C(11) 1.544(7) . . yes
C(5) C(6) 1.404(7) . . yes
C(6) C(7) 1.533(7) . . yes
C(7) C(8) 1.513(8) . . yes
C(7) C(9) 1.530(7) . . yes
C(7) C(10) 1.537(8) . . yes
C(11) C(12) 1.509(7) . . yes
C(11) C(13) 1.530(8) . . yes
C(11) C(14) 1.524(8) . . yes
C(16) C(17) 1.517(7) . . yes
C(18) C(19) 1.510(8) . . yes
C(20) C(21) 1.523(8) . . yes
C(22) C(23) 1.503(7) . . yes
C(24) C(25) 1.520(8) . . yes
C(26) C(27) 1.512(7) . . yes
Si(1) H(75) 1.41(5) . . no
Si(2) H(76) 1.48(5) . . no
Si(3) H(78) 1.36(5) . . no
Si(4) H(77) 1.48(5) . . no
C(3) H(2) 0.949 . . no
C(5) H(1) 0.927 . . no
C(8) H(39) 0.975 . . no
C(8) H(40) 0.984 . . no
C(8) H(41) 0.940 . . no
C(9) H(36) 0.937 . . no
C(9) H(37) 0.891 . . no
C(9) H(38) 0.994 . . no
C(10) H(42) 0.945 . . no
C(10) H(43) 0.989 . . no
C(10) H(44) 0.900 . . no
C(12) H(33) 0.945 . . no
C(12) H(34) 0.922 . . no
C(12) H(35) 0.923 . . no
C(13) H(30) 0.914 . . no
C(13) H(31) 1.000 . . no
C(13) H(32) 0.960 . . no
C(14) H(27) 0.925 . . no
C(14) H(28) 0.918 . . no
C(14) H(29) 1.017 . . no
C(15) H(15) 0.908 . . no
C(15) H(16) 0.952 . . no
C(16) H(11) 1.010 . . no
C(16) H(12) 0.946 . . no
C(17) H(13) 0.956 . . no
C(17) H(14) 0.901 . . no
C(18) H(17) 1.003 . . no
C(18) H(18) 0.967 . . no
C(19) H(24) 0.961 . . no
C(19) H(25) 0.906 . . no
C(19) H(26) 0.931 . . no
C(20) H(19) 0.896 . . no
C(20) H(20) 0.944 . . no
C(21) H(21) 0.946 . . no
C(21) H(22) 1.003 . . no
C(21) H(23) 0.953 . . no
C(22) H(9) 1.013 . . no
C(22) H(10) 0.927 . . no
C(23) H(7) 0.897 . . no
C(23) H(8) 0.974 . . no
C(24) H(5) 0.969 . . no
C(24) H(6) 0.979 . . no
C(25) H(57) 0.932 . . no
C(25) H(58) 0.939 . . no
C(25) H(59) 1.009 . . no
C(26) H(3) 0.966 . . no
C(26) H(4) 0.887 . . no
C(27) H(66) 1.015 . . no
C(27) H(67) 0.921 . . no
C(27) H(68) 0.939 . . no
C(28) H(51) 0.936 . . no
C(28) H(52) 0.991 . . no
C(28) H(53) 0.896 . . no
C(29) H(45) 0.918 . . no
C(29) H(46) 0.907 . . no
C(29) H(47) 0.973 . . no
C(30) H(48) 0.967 . . no
C(30) H(49) 0.915 . . no
C(30) H(50) 0.911 . . no
C(31) H(54) 1.007 . . no
C(31) H(55) 0.909 . . no
C(31) H(56) 0.963 . . no
C(32) H(63) 0.987 . . no
C(32) H(64) 0.961 . . no
C(32) H(65) 0.904 . . no
C(33) H(60) 0.939 . . no
C(33) H(61) 0.972 . . no
C(33) H(62) 0.989 . . no
C(34) H(72) 0.995 . . no
C(34) H(73) 0.970 . . no
C(34) H(74) 0.904 . . no
C(35) H(69) 0.938 . . no
C(35) H(70) 0.996 . . no
C(35) H(71) 0.978 . . no

loop_
_geom_contact_atom_site_label_1
_geom_contact_atom_site_label_2
_geom_contact_distance
_geom_contact_site_symmetry_1
_geom_contact_site_symmetry_2
_geom_contact_publ_flag
Y(1) Si(2) 3.208(2) . . ?
Y(1) Si(4) 3.243(2) . . ?
Y(1) N(1) 2.590(3) . . ?
Y(1) N(3) 2.587(4) . . ?
C(3) C(33) 3.543(8) . 2_755 ?

loop_
_geom_torsion_atom_site_label_1
_geom_torsion_atom_site_label_2
_geom_torsion_atom_site_label_3
_geom_torsion_atom_site_label_4
_geom_torsion
_geom_torsion_site_symmetry_1
_geom_torsion_site_symmetry_2
_geom_torsion_site_symmetry_3
_geom_torsion_site_symmetry_4
_geom_torsion_publ_flag
Y(1) Si(2) N(4) Si(1) 162.7(4) 1_555 1_555 1_555 1_555 yes
Y(1) Si(4) N(5) Si(3) 176.4(4) 1_555 1_555 1_555 1_555 yes
Y(1) O(1) C(1) C(2) 11.4(8) 1_555 1_555 1_555 1_555 yes
Y(1) O(1) C(1) C(6) -168.5(4) 1_555 1_555 1_555 1_555 yes
Y(1) N(1) C(15) C(2) 74.8(4) 1_555 1_555 1_555 1_555 yes
Y(1) N(1) C(16) C(17) -171.5(3) 1_555 1_555 1_555 1_555 yes
Y(1) N(1) C(22) C(23) 31.1(5) 1_555 1_555 1_555 1_555 yes
Y(1) N(3) C(23) C(22) 49.3(5) 1_555 1_555 1_555 1_555 yes
Y(1) N(3) C(24) C(25) -171.6(4) 1_555 1_555 1_555 1_555 yes
Y(1) N(3) C(26) C(27) -61.6(5) 1_555 1_555 1_555 1_555 yes
Y(1) N(4) Si(1) C(30) 132.8(3) 1_555 1_555 1_555 1_555 yes
Y(1) N(4) Si(1) C(31) -103.4(3) 1_555 1_555 1_555 1_555 yes
Y(1) N(4) Si(2) C(28) 132.5(2) 1_555 1_555 1_555 1_555 yes
Y(1) N(4) Si(2) C(29) -99.6(3) 1_555 1_555 1_555 1_555 yes
Y(1) N(5) Si(3) C(34) 119.5(3) 1_555 1_555 1_555 1_555 yes
Y(1) N(5) Si(3) C(35) -116.7(3) 1_555 1_555 1_555 1_555 yes
Y(1) N(5) Si(4) C(32) -114.0(3) 1_555 1_555 1_555 1_555 yes
Y(1) N(5) Si(4) C(33) 119.8(3) 1_555 1_555 1_555 1_555 yes
Si(1) N(4) Y(1) Si(2) -164.1(4) 1_555 1_555 1_555 1_555 yes
Si(1) N(4) Y(1) Si(4) 36.0(2) 1_555 1_555 1_555 1_555 yes
Si(1) N(4) Y(1) O(1) -90.7(2) 1_555 1_555 1_555 1_555 yes
Si(1) N(4) Y(1) N(1) -160.6(2) 1_555 1_555 1_555 1_555 yes
Si(1) N(4) Y(1) N(3) 128.2(2) 1_555 1_555 1_555 1_555 yes
Si(1) N(4) Y(1) N(5) 13.9(3) 1_555 1_555 1_555 1_555 yes
Si(1) N(4) Si(2) C(28) -64.9(4) 1_555 1_555 1_555 1_555 yes
Si(1) N(4) Si(2) C(29) 63.0(4) 1_555 1_555 1_555 1_555 yes
Si(2) Y(1) Si(4) N(5) -148.5(2) 1_555 1_555 1_555 1_555 yes
Si(2) Y(1) Si(4) C(32) -57.1(3) 1_555 1_555 1_555 1_555 yes
Si(2) Y(1) Si(4) C(33) 125.6(3) 1_555 1_555 1_555 1_555 yes
Si(2) Y(1) O(1) C(1) -102.4(5) 1_555 1_555 1_555 1_555 yes
Si(2) Y(1) N(1) C(15) 33.2(3) 1_555 1_555 1_555 1_555 yes
Si(2) Y(1) N(1) C(16) 152.3(3) 1_555 1_555 1_555 1_555 yes
Si(2) Y(1) N(1) C(22) -84.1(3) 1_555 1_555 1_555 1_555 yes
Si(2) Y(1) N(3) C(23) 89.4(3) 1_555 1_555 1_555 1_555 yes
Si(2) Y(1) N(3) C(24) -152.8(3) 1_555 1_555 1_555 1_555 yes
Si(2) Y(1) N(3) C(26) -29.3(3) 1_555 1_555 1_555 1_555 yes
Si(2) Y(1) N(5) Si(3) -125.1(2) 1_555 1_555 1_555 1_555 yes
Si(2) Y(1) N(5) Si(4) 51.2(3) 1_555 1_555 1_555 1_555 yes
Si(2) N(4) Y(1) Si(4) -160.0(2) 1_555 1_555 1_555 1_555 yes
Si(2) N(4) Y(1) O(1) 73.4(2) 1_555 1_555 1_555 1_555 yes
Si(2) N(4) Y(1) N(1) 3.5(3) 1_555 1_555 1_555 1_555 yes
Si(2) N(4) Y(1) N(3) -67.7(2) 1_555 1_555 1_555 1_555 yes
Si(2) N(4) Y(1) N(5) 178.0(2) 1_555 1_555 1_555 1_555 yes
Si(2) N(4) Si(1) C(30) -27.7(4) 1_555 1_555 1_555 1_555 yes
Si(2) N(4) Si(1) C(31) 96.1(3) 1_555 1_555 1_555 1_555 yes
Si(3) N(5) Y(1) Si(4) -176.3(4) 1_555 1_555 1_555 1_555 yes
Si(3) N(5) Y(1) O(1) -29.1(3) 1_555 1_555 1_555 1_555 yes
Si(3) N(5) Y(1) N(1) 49.3(3) 1_555 1_555 1_555 1_555 yes
Si(3) N(5) Y(1) N(3) 123.6(3) 1_555 1_555 1_555 1_555 yes
Si(3) N(5) Y(1) N(4) -126.9(3) 1_555 1_555 1_555 1_555 yes
Si(3) N(5) Si(4) C(32) 62.4(4) 1_555 1_555 1_555 1_555 yes
Si(3) N(5) Si(4) C(33) -63.8(4) 1_555 1_555 1_555 1_555 yes
Si(4) Y(1) Si(2) N(4) 24.0(2) 1_555 1_555 1_555 1_555 yes
Si(4) Y(1) Si(2) C(28) -51.0(3) 1_555 1_555 1_555 1_555 yes
Si(4) Y(1) Si(2) C(29) 126.6(2) 1_555 1_555 1_555 1_555 yes
Si(4) Y(1) O(1) C(1) 131.3(5) 1_555 1_555 1_555 1_555 yes
Si(4) Y(1) N(1) C(15) -168.7(2) 1_555 1_555 1_555 1_555 yes
Si(4) Y(1) N(1) C(16) -49.6(3) 1_555 1_555 1_555 1_555 yes
Si(4) Y(1) N(1) C(22) 74.0(3) 1_555 1_555 1_555 1_555 yes
Si(4) Y(1) N(3) C(23) -147.6(3) 1_555 1_555 1_555 1_555 yes
Si(4) Y(1) N(3) C(24) -29.8(3) 1_555 1_555 1_555 1_555 yes
Si(4) Y(1) N(3) C(26) 93.7(3) 1_555 1_555 1_555 1_555 yes
Si(4) N(5) Y(1) O(1) 147.1(2) 1_555 1_555 1_555 1_555 yes
Si(4) N(5) Y(1) N(1) -134.4(2) 1_555 1_555 1_555 1_555 yes
Si(4) N(5) Y(1) N(3) -60.1(2) 1_555 1_555 1_555 1_555 yes
Si(4) N(5) Y(1) N(4) 49.3(3) 1_555 1_555 1_555 1_555 yes
Si(4) N(5) Si(3) C(34) -56.3(4) 1_555 1_555 1_555 1_555 yes
Si(4) N(5) Si(3) C(35) 67.6(4) 1_555 1_555 1_555 1_555 yes
O(1) Y(1) Si(2) N(4) -105.2(2) 1_555 1_555 1_555 1_555 yes
O(1) Y(1) Si(2) C(28) 179.7(3) 1_555 1_555 1_555 1_555 yes
O(1) Y(1) Si(2) C(29) -2.7(2) 1_555 1_555 1_555 1_555 yes
O(1) Y(1) Si(4) N(5) -41.1(2) 1_555 1_555 1_555 1_555 yes
O(1) Y(1) Si(4) C(32) 50.3(3) 1_555 1_555 1_555 1_555 yes
O(1) Y(1) Si(4) C(33) -127.0(3) 1_555 1_555 1_555 1_555 yes
O(1) Y(1) N(1) C(15) -44.2(3) 1_555 1_555 1_555 1_555 yes
O(1) Y(1) N(1) C(16) 75.0(3) 1_555 1_555 1_555 1_555 yes
O(1) Y(1) N(1) C(22) -161.5(4) 1_555 1_555 1_555 1_555 yes
O(1) Y(1) N(3) C(23) 13.8(4) 1_555 1_555 1_555 1_555 yes
O(1) Y(1) N(3) C(24) 131.7(3) 1_555 1_555 1_555 1_555 yes
O(1) Y(1) N(3) C(26) -104.8(4) 1_555 1_555 1_555 1_555 yes
O(1) C(1) C(2) C(3) -179.1(4) 1_555 1_555 1_555 1_555 yes
O(1) C(1) C(2) C(15) 4.5(7) 1_555 1_555 1_555 1_555 yes
O(1) C(1) C(6) C(5) 179.4(4) 1_555 1_555 1_555 1_555 yes
O(1) C(1) C(6) C(7) -0.8(7) 1_555 1_555 1_555 1_555 yes
N(1) Y(1) Si(2) N(4) -177.6(2) 1_555 1_555 1_555 1_555 yes
N(1) Y(1) Si(2) C(28) 107.3(3) 1_555 1_555 1_555 1_555 yes
N(1) Y(1) Si(2) C(29) -75.1(2) 1_555 1_555 1_555 1_555 yes
N(1) Y(1) Si(4) N(5) 56.4(2) 1_555 1_555 1_555 1_555 yes
N(1) Y(1) Si(4) C(32) 147.7(3) 1_555 1_555 1_555 1_555 yes
N(1) Y(1) Si(4) C(33) -29.6(3) 1_555 1_555 1_555 1_555 yes
N(1) Y(1) O(1) C(1) 9.2(5) 1_555 1_555 1_555 1_555 yes
N(1) Y(1) N(3) C(23) -22.0(3) 1_555 1_555 1_555 1_555 yes
N(1) Y(1) N(3) C(24) 95.9(3) 1_555 1_555 1_555 1_555 yes
N(1) Y(1) N(3) C(26) -140.6(4) 1_555 1_555 1_555 1_555 yes
N(1) C(15) C(2) C(1) -56.5(6) 1_555 1_555 1_555 1_555 yes
N(1) C(15) C(2) C(3) 127.1(4) 1_555 1_555 1_555 1_555 yes
N(1) C(16) C(17) N(2) -169.7(4) 1_555 1_555 1_555 1_555 yes
N(1) C(22) C(23) N(3) -57.6(6) 1_555 1_555 1_555 1_555 yes
N(3) Y(1) Si(2) N(4) 113.8(2) 1_555 1_555 1_555 1_555 yes
N(3) Y(1) Si(2) C(28) 38.7(3) 1_555 1_555 1_555 1_555 yes
N(3) Y(1) Si(2) C(29) -143.7(2) 1_555 1_555 1_555 1_555 yes
N(3) Y(1) Si(4) N(5) 124.2(2) 1_555 1_555 1_555 1_555 yes
N(3) Y(1) Si(4) C(32) -144.5(3) 1_555 1_555 1_555 1_555 yes
N(3) Y(1) Si(4) C(33) 38.2(3) 1_555 1_555 1_555 1_555 yes
N(3) Y(1) O(1) C(1) -25.5(6) 1_555 1_555 1_555 1_555 yes
N(3) Y(1) N(1) C(15) 112.9(3) 1_555 1_555 1_555 1_555 yes
N(3) Y(1) N(1) C(16) -127.9(3) 1_555 1_555 1_555 1_555 yes
N(3) Y(1) N(1) C(22) -4.4(3) 1_555 1_555 1_555 1_555 yes
N(4) Y(1) Si(2) C(28) -75.1(3) 1_555 1_555 1_555 1_555 yes
N(4) Y(1) Si(2) C(29) 102.5(3) 1_555 1_555 1_555 1_555 yes
N(4) Y(1) Si(4) N(5) -136.6(2) 1_555 1_555 1_555 1_555 yes
N(4) Y(1) Si(4) C(32) -45.3(3) 1_555 1_555 1_555 1_555 yes
N(4) Y(1) Si(4) C(33) 137.5(3) 1_555 1_555 1_555 1_555 yes
N(4) Y(1) O(1) C(1) -131.5(5) 1_555 1_555 1_555 1_555 yes
N(4) Y(1) N(1) C(15) 31.4(3) 1_555 1_555 1_555 1_555 yes
N(4) Y(1) N(1) C(16) 150.5(3) 1_555 1_555 1_555 1_555 yes
N(4) Y(1) N(1) C(22) -86.0(4) 1_555 1_555 1_555 1_555 yes
N(4) Y(1) N(3) C(23) 117.2(3) 1_555 1_555 1_555 1_555 yes
N(4) Y(1) N(3) C(24) -125.0(3) 1_555 1_555 1_555 1_555 yes
N(4) Y(1) N(3) C(26) -1.5(4) 1_555 1_555 1_555 1_555 yes
N(4) Si(2) Y(1) N(5) -3.2(3) 1_555 1_555 1_555 1_555 yes
N(5) Y(1) Si(2) C(28) -78.3(3) 1_555 1_555 1_555 1_555 yes
N(5) Y(1) Si(2) C(29) 99.3(3) 1_555 1_555 1_555 1_555 yes
N(5) Y(1) Si(4) C(32) 91.4(3) 1_555 1_555 1_555 1_555 yes
N(5) Y(1) Si(4) C(33) -85.9(3) 1_555 1_555 1_555 1_555 yes
N(5) Y(1) O(1) C(1) 111.9(5) 1_555 1_555 1_555 1_555 yes
N(5) Y(1) N(1) C(15) -143.5(3) 1_555 1_555 1_555 1_555 yes
N(5) Y(1) N(1) C(16) -24.4(3) 1_555 1_555 1_555 1_555 yes
N(5) Y(1) N(1) C(22) 99.2(3) 1_555 1_555 1_555 1_555 yes
N(5) Y(1) N(3) C(23) -122.3(3) 1_555 1_555 1_555 1_555 yes
N(5) Y(1) N(3) C(24) -4.5(3) 1_555 1_555 1_555 1_555 yes
N(5) Y(1) N(3) C(26) 119.0(4) 1_555 1_555 1_555 1_555 yes
C(1) C(2) C(3) C(4) 0.7(7) 1_555 1_555 1_555 1_555 yes
C(1) C(6) C(5) C(4) -1.2(7) 1_555 1_555 1_555 1_555 yes
C(1) C(6) C(7) C(8) 63.7(6) 1_555 1_555 1_555 1_555 yes
C(1) C(6) C(7) C(9) -176.8(5) 1_555 1_555 1_555 1_555 yes
C(1) C(6) C(7) C(10) -57.2(6) 1_555 1_555 1_555 1_555 yes
C(2) C(1) C(6) C(5) -0.5(7) 1_555 1_555 1_555 1_555 yes
C(2) C(1) C(6) C(7) 179.3(4) 1_555 1_555 1_555 1_555 yes
C(2) C(3) C(4) C(5) -2.3(7) 1_555 1_555 1_555 1_555 yes
C(2) C(3) C(4) C(11) 178.5(4) 1_555 1_555 1_555 1_555 yes
C(2) C(15) N(1) C(16) -43.9(5) 1_555 1_555 1_555 1_555 yes
C(2) C(15) N(1) C(22) -166.8(4) 1_555 1_555 1_555 1_555 yes
C(3) C(2) C(1) C(6) 0.8(7) 1_555 1_555 1_555 1_555 yes
C(3) C(4) C(5) C(6) 2.6(8) 1_555 1_555 1_555 1_555 yes
C(3) C(4) C(11) C(12) 116.6(6) 1_555 1_555 1_555 1_555 yes
C(3) C(4) C(11) C(13) -123.9(5) 1_555 1_555 1_555 1_555 yes
C(3) C(4) C(11) C(14) -4.7(7) 1_555 1_555 1_555 1_555 yes
C(4) C(3) C(2) C(15) 177.1(4) 1_555 1_555 1_555 1_555 yes
C(4) C(5) C(6) C(7) 179.0(4) 1_555 1_555 1_555 1_555 yes
C(5) C(4) C(11) C(12) -62.6(6) 1_555 1_555 1_555 1_555 yes
C(5) C(4) C(11) C(13) 56.9(6) 1_555 1_555 1_555 1_555 yes
C(5) C(4) C(11) C(14) 176.0(4) 1_555 1_555 1_555 1_555 yes
C(5) C(6) C(7) C(8) -116.5(5) 1_555 1_555 1_555 1_555 yes
C(5) C(6) C(7) C(9) 3.0(7) 1_555 1_555 1_555 1_555 yes
C(5) C(6) C(7) C(10) 122.6(5) 1_555 1_555 1_555 1_555 yes
C(6) C(1) C(2) C(15) -175.6(4) 1_555 1_555 1_555 1_555 yes
C(6) C(5) C(4) C(11) -178.1(5) 1_555 1_555 1_555 1_555 yes
C(15) N(1) C(16) C(17) -57.3(5) 1_555 1_555 1_555 1_555 yes
C(15) N(1) C(22) C(23) -82.4(5) 1_555 1_555 1_555 1_555 yes
C(16) N(1) C(22) C(23) 154.5(4) 1_555 1_555 1_555 1_555 yes
C(16) C(17) N(2) C(18) -48.3(6) 1_555 1_555 1_555 1_555 yes
C(16) C(17) N(2) C(20) -175.4(4) 1_555 1_555 1_555 1_555 yes
C(17) N(2) C(18) C(19) -60.8(6) 1_555 1_555 1_555 1_555 yes
C(17) N(2) C(20) C(21) -175.7(5) 1_555 1_555 1_555 1_555 yes
C(17) C(16) N(1) C(22) 64.9(5) 1_555 1_555 1_555 1_555 yes
C(18) N(2) C(20) C(21) 56.9(6) 1_555 1_555 1_555 1_555 yes
C(19) C(18) N(2) C(20) 63.5(6) 1_555 1_555 1_555 1_555 yes
C(22) C(23) N(3) C(24) -62.9(6) 1_555 1_555 1_555 1_555 yes
C(22) C(23) N(3) C(26) 176.6(5) 1_555 1_555 1_555 1_555 yes
C(23) N(3) C(24) C(25) -57.9(5) 1_555 1_555 1_555 1_555 yes
C(23) N(3) C(26) C(27) 179.5(4) 1_555 1_555 1_555 1_555 yes
C(24) N(3) C(26) C(27) 58.2(6) 1_555 1_555 1_555 1_555 yes
C(25) C(24) N(3) C(26) 59.6(5) 1_555 1_555 1_555 1_555 yes
